data_7017077
loop_
_publ_author_name
'Keene, Tony D.'
'Murphy, Michael J.'
'Price, Jason R.'
'Price, David J.'
'Kepert, Cameron J.'

_publ_section_title
;
 A new modification of an old framework: Hofmann layers with unusual
 tetracyanidometallate groups.
;
_journal_issue 43
_journal_name_full 'Dalton transactions (Cambridge, England : 2003)'
_journal_page_first 11621
_journal_page_last 11628
_journal_paper_doi 10.1039/c1dt11183c
_journal_volume 40
_journal_year 2011
_chemical_formula_moiety 'C14 H10 Mn Mo N6 O2, 2(H2 O)'
_chemical_formula_sum 'C14 H14 Mn Mo N6 O4'
_chemical_formula_weight 481.19
_chemical_melting_point ?
_chemical_name_common 'MoMn(bpy) Hofmann'
_chemical_name_systematic
;
{[Mn(H~2~O)(bpy)~0.5~][Mo(O)(CN)~4~(bpy)~0.5~]
.2H~2~O
;
_space_group_IT_number 14
_symmetry_cell_setting monoclinic
_symmetry_space_group_name_Hall '-P 2ybc'
_symmetry_space_group_name_H-M 'P 1 21/c 1'
_atom_sites_solution_hydrogens geom
_atom_sites_solution_primary direct
_atom_sites_solution_secondary difmap
_audit_creation_method SHELXL-97
_cell_angle_alpha 90.00
_cell_angle_beta 91.646(10)
_cell_angle_gamma 90.00
_cell_formula_units_Z 4
_cell_length_a 7.3707(14)
_cell_length_b 17.234(4)
_cell_length_c 14.422(3)
_cell_measurement_reflns_used 8413
_cell_measurement_temperature 100(2)
_cell_measurement_theta_max 31.18
_cell_measurement_theta_min 2.75
_cell_volume 1831.2(7)
_computing_cell_refinement 'SAINT Ver. 7.60A (Bruker-AXS, 2009)'
_computing_data_collection 'APEX2 Ver. 2009.3-0 (Bruker-AXS, 2009)'
_computing_data_reduction 'SAINT Ver. 7.60A'
_computing_molecular_graphics 'Diamond 3.2g (Crystal Impact, 2011)'
_computing_structure_refinement 'SHELXL-97 (Sheldrick, 1997)'
_computing_structure_solution 'SHELXS-97 (Sheldrick, 1997)'
_diffrn_ambient_temperature 100(2)
_diffrn_measured_fraction_theta_full 0.982
_diffrn_measured_fraction_theta_max 0.982
_diffrn_measurement_device_type 'Bruker-Nonius FR591 Kappa APEX II'
_diffrn_measurement_method \w
_diffrn_radiation_monochromator graphite
_diffrn_radiation_source 'fine-focus rotating anode'
_diffrn_radiation_type MoK\a
_diffrn_radiation_wavelength 0.71073
_diffrn_reflns_av_R_equivalents 0.0487
_diffrn_reflns_av_sigmaI/netI 0.0476
_diffrn_reflns_limit_h_max 10
_diffrn_reflns_limit_h_min -9
_diffrn_reflns_limit_k_max 25
_diffrn_reflns_limit_k_min -24
_diffrn_reflns_limit_l_max 20
_diffrn_reflns_limit_l_min -20
_diffrn_reflns_number 31333
_diffrn_reflns_theta_full 31.37
_diffrn_reflns_theta_max 31.37
_diffrn_reflns_theta_min 1.84
_diffrn_standards_decay_% 0
_diffrn_standards_interval_count 0
_diffrn_standards_interval_time 0
_diffrn_standards_number 0
_exptl_absorpt_coefficient_mu 1.406
_exptl_absorpt_correction_T_max 0.7462
_exptl_absorpt_correction_T_min 0.6869
_exptl_absorpt_correction_type multi-scan
_exptl_absorpt_process_details SADABS-2007/4
_exptl_crystal_colour blue
_exptl_crystal_density_diffrn 1.745
_exptl_crystal_density_method 'not measured'
_exptl_crystal_description block
_exptl_crystal_F_000 956
_exptl_crystal_size_max 0.10
_exptl_crystal_size_mid 0.10
_exptl_crystal_size_min 0.10
_refine_diff_density_max 0.804
_refine_diff_density_min -0.860
_refine_diff_density_rms 0.194
_refine_ls_extinction_method none
_refine_ls_goodness_of_fit_ref 1.151
_refine_ls_hydrogen_treatment mixed
_refine_ls_matrix_type full
_refine_ls_number_parameters 259
_refine_ls_number_reflns 5919
_refine_ls_number_restraints 9
_refine_ls_restrained_S_all 1.150
_refine_ls_R_factor_all 0.0563
_refine_ls_R_factor_gt 0.0296
_refine_ls_shift/su_max 0.000
_refine_ls_shift/su_mean 0.000
_refine_ls_structure_factor_coef Fsqd
_refine_ls_weighting_details 'w=1/[\s^2^(Fo^2^)+(0.0401P)^2^] where P=(Fo^2^+2Fc^2^)/3'
_refine_ls_weighting_scheme calc
_refine_ls_wR_factor_gt 0.0637
_refine_ls_wR_factor_ref 0.0846
_reflns_number_gt 4523
_reflns_number_total 5919
_reflns_threshold_expression >2sigma(I)
_cod_data_source_file c1dt11183c.txt
_cod_data_source_block compound1
_cod_depositor_comments
;
The following automatic conversions were performed:

'_chemical_melting_point' value 'N/A' was changed to '?' - the value
is undefined or not given.

Automatic conversion script
Id: cif_fix_values 1715 2011-07-08 13:25:40Z adriana 
;
_cod_original_cell_volume 1831.2(6)
_cod_original_sg_symbol_H-M 'P 21/c'
_cod_database_code 7017077

loop_
_symmetry_equiv_pos_as_xyz
'x, y, z'
'-x, y+1/2, -z+1/2'
'-x, -y, -z'
'x, -y-1/2, z-1/2'

loop_
_atom_site_label
_atom_site_type_symbol
_atom_site_fract_x
_atom_site_fract_y
_atom_site_fract_z
_atom_site_U_iso_or_equiv
_atom_site_adp_type
_atom_site_occupancy
_atom_site_symmetry_multiplicity
_atom_site_calc_flag
_atom_site_refinement_flags
H1W H 0.633(2) 0.4783(12) 0.3891(14) 0.014(8) Uiso 1 1 d D
H2W H 0.746(3) 0.4874(12) 0.4683(13) 0.023(9) Uiso 1 1 d D
H5W H 0.666(3) 0.5028(14) 0.658(2) 0.065(14) Uiso 1 1 d D
H3W H 0.9703(12) 0.5543(16) 0.591(3) 0.055(13) Uiso 1 1 d D
H4W H 0.817(4) 0.5983(6) 0.565(3) 0.050(13) Uiso 1 1 d D
H6W H 0.573(4) 0.4325(10) 0.646(2) 0.043(12) Uiso 1 1 d D
Mo1 Mo 0.16746(3) 0.207726(12) 0.215825(14) 0.00677(6) Uani 1 1 d .
Mn1 Mn 0.65803(5) 0.32970(2) 0.44539(3) 0.00764(8) Uani 1 1 d .
O1 O 0.2052(2) 0.12489(11) 0.27533(12) 0.0135(4) Uani 1 1 d .
N10 N 0.1109(3) 0.32749(12) 0.12844(14) 0.0090(4) Uani 1 1 d .
C11 C 0.0915(3) 0.32710(15) 0.03493(17) 0.0111(5) Uani 1 1 d .
H11 H 0.1071 0.2794 0.0032 0.013 Uiso 1 1 calc R
C12 C 0.0500(3) 0.39295(15) -0.01717(18) 0.0121(5) Uani 1 1 d .
H12 H 0.0397 0.3896 -0.0829 0.015 Uiso 1 1 calc R
C13 C 0.0235(3) 0.46405(14) 0.02680(16) 0.0085(4) Uani 1 1 d .
C14 C 0.0443(4) 0.46457(15) 0.12407(18) 0.0140(5) Uani 1 1 d .
H14 H 0.0284 0.5115 0.1575 0.017 Uiso 1 1 calc R
C15 C 0.0881(4) 0.39636(15) 0.17149(18) 0.0137(5) Uani 1 1 d .
H15 H 0.1027 0.3983 0.2371 0.016 Uiso 1 1 calc R
C2 C -0.0156(3) 0.26525(15) 0.30920(17) 0.0096(5) Uani 1 1 d .
C3 C 0.3309(3) 0.17952(14) 0.09767(17) 0.0092(4) Uani 1 1 d .
C1 C 0.3728(3) 0.28358(15) 0.27831(17) 0.0107(5) Uani 1 1 d .
C4 C -0.0600(3) 0.17275(15) 0.12774(17) 0.0105(5) Uani 1 1 d .
N2 N -0.1088(3) 0.29615(13) 0.36066(15) 0.0128(4) Uani 1 1 d .
N4 N -0.1758(3) 0.15727(13) 0.07494(15) 0.0127(4) Uani 1 1 d .
N3 N 0.4140(3) 0.15899(13) 0.03472(15) 0.0126(4) Uani 1 1 d .
N1 N 0.4762(3) 0.32147(13) 0.32029(15) 0.0129(4) Uani 1 1 d .
O1W O 0.7197(3) 0.45541(11) 0.42224(13) 0.0146(4) Uani 1 1 d D
N20 N 0.6264(3) 0.19913(12) 0.47143(15) 0.0102(4) Uani 1 1 d .
C25 C 0.6075(3) 0.15013(15) 0.39868(19) 0.0134(5) Uani 1 1 d .
H25 H 0.6291 0.1699 0.3385 0.016 Uiso 1 1 calc R
C24 C 0.5584(3) 0.07266(15) 0.40644(18) 0.0127(5) Uani 1 1 d .
H24 H 0.5455 0.0411 0.3526 0.015 Uiso 1 1 calc R
C21 C 0.6024(3) 0.16828(15) 0.55686(19) 0.0135(5) Uani 1 1 d .
H21 H 0.6194 0.2009 0.6095 0.016 Uiso 1 1 calc R
C22 C 0.5541(3) 0.09133(15) 0.57121(18) 0.0128(5) Uani 1 1 d .
H22 H 0.5387 0.0725 0.6324 0.015 Uiso 1 1 calc R
C23 C 0.5279(3) 0.04128(15) 0.49440(18) 0.0108(5) Uani 1 1 d .
O2W O 0.8539(3) 0.55050(12) 0.57626(14) 0.0191(4) Uani 1 1 d D
O3W O 0.5703(3) 0.47721(12) 0.67570(14) 0.0194(4) Uani 1 1 d D

loop_
_atom_site_aniso_label
_atom_site_aniso_U_11
_atom_site_aniso_U_22
_atom_site_aniso_U_33
_atom_site_aniso_U_23
_atom_site_aniso_U_13
_atom_site_aniso_U_12
Mo1 0.00682(9) 0.00871(10) 0.00481(9) 0.00024(8) 0.00062(6) 0.00029(7)
Mn1 0.00718(16) 0.00954(19) 0.00623(18) -0.00026(14) 0.00079(13) -0.00033(13)
O1 0.0157(8) 0.0131(9) 0.0116(9) 0.0032(7) 0.0019(7) 0.0016(7)
N10 0.0099(9) 0.0090(10) 0.0082(10) 0.0000(8) -0.0004(7) -0.0015(7)
C11 0.0151(11) 0.0114(12) 0.0070(11) -0.0008(9) 0.0006(9) 0.0013(9)
C12 0.0167(12) 0.0134(13) 0.0061(11) 0.0010(9) 0.0007(9) 0.0023(9)
C13 0.0092(10) 0.0097(11) 0.0066(11) -0.0001(9) 0.0016(8) -0.0014(8)
C14 0.0250(13) 0.0085(12) 0.0083(12) -0.0014(9) 0.0003(10) 0.0012(10)
C15 0.0234(13) 0.0112(13) 0.0063(11) -0.0004(9) -0.0021(10) 0.0004(10)
C2 0.0093(10) 0.0100(11) 0.0094(11) 0.0009(9) -0.0010(9) -0.0022(9)
C3 0.0088(10) 0.0089(11) 0.0097(11) 0.0020(9) -0.0006(9) -0.0012(8)
C1 0.0110(10) 0.0127(12) 0.0084(11) 0.0034(9) 0.0025(9) 0.0032(9)
C4 0.0111(11) 0.0108(12) 0.0099(12) 0.0022(9) 0.0041(9) 0.0012(9)
N2 0.0127(9) 0.0140(11) 0.0119(10) 0.0014(9) 0.0019(8) 0.0000(8)
N4 0.0148(10) 0.0117(11) 0.0116(11) 0.0003(8) -0.0013(8) -0.0021(8)
N3 0.0106(9) 0.0134(11) 0.0141(11) 0.0004(9) 0.0020(8) 0.0006(8)
N1 0.0131(10) 0.0153(11) 0.0102(11) 0.0037(9) 0.0001(8) 0.0017(8)
O1W 0.0192(9) 0.0112(9) 0.0133(9) 0.0001(7) -0.0020(7) -0.0017(7)
N20 0.0103(9) 0.0094(10) 0.0109(10) 0.0003(8) 0.0003(8) 0.0004(7)
C25 0.0134(11) 0.0151(13) 0.0116(12) 0.0008(10) 0.0013(9) 0.0003(9)
C24 0.0142(11) 0.0112(12) 0.0127(12) 0.0004(10) 0.0000(9) -0.0003(9)
C21 0.0148(11) 0.0131(13) 0.0126(13) -0.0024(10) 0.0006(10) -0.0002(9)
C22 0.0153(11) 0.0127(12) 0.0104(12) 0.0003(10) 0.0021(9) 0.0010(10)
C23 0.0085(10) 0.0112(12) 0.0127(12) 0.0010(10) 0.0004(9) 0.0023(9)
O2W 0.0190(10) 0.0163(10) 0.0219(11) -0.0007(9) 0.0011(8) -0.0022(8)
O3W 0.0236(10) 0.0169(11) 0.0176(10) -0.0012(8) 0.0008(8) -0.0023(8)

loop_
_atom_type_symbol
_atom_type_description
_atom_type_scat_dispersion_real
_atom_type_scat_dispersion_imag
_atom_type_scat_source
C C 0.0033 0.0016 'International Tables Vol C Tables 4.2.6.8 and 6.1.1.4'
H H 0.0000 0.0000 'International Tables Vol C Tables 4.2.6.8 and 6.1.1.4'
N N 0.0061 0.0033 'International Tables Vol C Tables 4.2.6.8 and 6.1.1.4'
O O 0.0106 0.0060 'International Tables Vol C Tables 4.2.6.8 and 6.1.1.4'
Mn Mn 0.3368 0.7283 'International Tables Vol C Tables 4.2.6.8 and 6.1.1.4'
Mo Mo -1.6832 0.6857 'International Tables Vol C Tables 4.2.6.8 and 6.1.1.4'

loop_
_geom_angle_atom_site_label_1
_geom_angle_atom_site_label_2
_geom_angle_atom_site_label_3
_geom_angle
_geom_angle_site_symmetry_1
_geom_angle_site_symmetry_3
O1 Mo1 C4 100.20(9) . .
O1 Mo1 C3 97.07(9) . .
C4 Mo1 C3 85.11(9) . .
O1 Mo1 C2 99.63(9) . .
C4 Mo1 C2 90.37(9) . .
C3 Mo1 C2 163.23(9) . .
O1 Mo1 C1 101.27(9) . .
C4 Mo1 C1 158.48(9) . .
C3 Mo1 C1 93.70(9) . .
C2 Mo1 C1 84.61(9) . .
O1 Mo1 N10 179.51(8) . .
C4 Mo1 N10 79.32(8) . .
C3 Mo1 N10 82.81(8) . .
C2 Mo1 N10 80.49(8) . .
C1 Mo1 N10 79.21(8) . .
N2 Mn1 N4 94.17(8) 1_655 4_666
N2 Mn1 N1 89.71(8) 1_655 .
N4 Mn1 N1 175.94(8) 4_666 .
N2 Mn1 O1W 90.36(8) 1_655 .
N4 Mn1 O1W 85.30(8) 4_666 .
N1 Mn1 O1W 93.50(8) . .
N2 Mn1 N3 169.82(8) 1_655 4_566
N4 Mn1 N3 86.57(8) 4_666 4_566
N1 Mn1 N3 89.82(8) . 4_566
O1W Mn1 N3 99.81(7) . 4_566
N2 Mn1 N20 85.31(8) 1_655 .
N4 Mn1 N20 91.01(8) 4_666 .
N1 Mn1 N20 90.49(8) . .
O1W Mn1 N20 174.10(7) . .
N3 Mn1 N20 84.53(8) 4_566 .
C11 N10 C15 116.8(2) . .
C11 N10 Mo1 121.39(16) . .
C15 N10 Mo1 121.69(17) . .
N10 C11 C12 123.4(2) . .
N10 C11 H11 118.3 . .
C12 C11 H11 118.3 . .
C11 C12 C13 120.2(2) . .
C11 C12 H12 119.9 . .
C13 C12 H12 119.9 . .
C12 C13 C14 116.5(2) . .
C12 C13 C13 121.7(3) . 3_565
C14 C13 C13 121.8(3) . 3_565
C15 C14 C13 120.1(2) . .
C15 C14 H14 120.0 . .
C13 C14 H14 120.0 . .
N10 C15 C14 123.0(2) . .
N10 C15 H15 118.5 . .
C14 C15 H15 118.5 . .
N2 C2 Mo1 178.0(2) . .
N3 C3 Mo1 175.1(2) . .
N1 C1 Mo1 173.0(2) . .
N4 C4 Mo1 174.6(2) . .
C2 N2 Mn1 163.7(2) . 1_455
C4 N4 Mn1 155.5(2) . 4_465
C3 N3 Mn1 150.1(2) . 4_565
C1 N1 Mn1 146.3(2) . .
Mn1 O1W H1W 111.6(16) . .
Mn1 O1W H2W 122.3(19) . .
H1W O1W H2W 105.43(17) . .
C25 N20 C21 116.5(2) . .
C25 N20 Mn1 119.65(17) . .
C21 N20 Mn1 123.30(17) . .
N20 C25 C24 124.0(2) . .
N20 C25 H25 118.0 . .
C24 C25 H25 118.0 . .
C25 C24 C23 119.5(2) . .
C25 C24 H24 120.3 . .
C23 C24 H24 120.3 . .
N20 C21 C22 123.3(2) . .
N20 C21 H21 118.3 . .
C22 C21 H21 118.3 . .
C21 C22 C23 119.7(2) . .
C21 C22 H22 120.2 . .
C23 C22 H22 120.2 . .
C24 C23 C22 116.9(2) . .
C24 C23 C23 121.2(3) . 3_656
C22 C23 C23 122.0(3) . 3_656
H3W O2W H4W 105.43(17) . .
H5W O3W H6W 105.41(17) . .

loop_
_geom_bond_atom_site_label_1
_geom_bond_atom_site_label_2
_geom_bond_distance
_geom_bond_site_symmetry_2
Mo1 O1 1.6847(18) .
Mo1 C4 2.160(3) .
Mo1 C3 2.170(2) .
Mo1 C2 2.173(2) .
Mo1 C1 2.176(3) .
Mo1 N10 2.448(2) .
Mn1 N2 2.214(2) 1_655
Mn1 N4 2.216(2) 4_666
Mn1 N1 2.221(2) .
Mn1 O1W 2.2405(19) .
Mn1 N3 2.251(2) 4_566
Mn1 N20 2.294(2) .
N10 C11 1.352(3) .
N10 C15 1.352(3) .
C11 C12 1.390(3) .
C11 H11 0.9500 .
C12 C13 1.396(3) .
C12 H12 0.9500 .
C13 C14 1.407(3) .
C13 C13 1.496(5) 3_565
C14 C15 1.393(4) .
C14 H14 0.9500 .
C15 H15 0.9500 .
C2 N2 1.156(3) .
C3 N3 1.164(3) .
C1 N1 1.160(3) .
C4 N4 1.158(3) .
N2 Mn1 2.214(2) 1_455
N4 Mn1 2.216(2) 4_465
N3 Mn1 2.251(2) 4_565
O1W H1W 0.8798(10) .
O1W H2W 0.8798(10) .
N20 C25 1.351(3) .
N20 C21 1.358(3) .
C25 C24 1.389(4) .
C25 H25 0.9500 .
C24 C23 1.403(3) .
C24 H24 0.9500 .
C21 C22 1.390(4) .
C21 H21 0.9500 .
C22 C23 1.413(4) .
C22 H22 0.9500 .
C23 C23 1.491(5) 3_656
O2W H3W 0.8799(11) .
O2W H4W 0.8798(10) .
O3W H5W 0.8799(10) .
O3W H6W 0.8799(10) .
